data_7214688
loop_
_publ_author_name
'Iwase, Noriaki'
'Kobayashi, Yuhei'
'Kinuta, Takafumi'
'Sato, Tomohiro'
'Tajima, Nobuo'
'Kuroda, Reiko'
'Matsubara, Yoshio'
'Imai, Yoshitane'

_publ_section_title
;
 Solid-state visible molecular recognition system of bisphenol A and its
 derivatives by solid co-grinding crystallization with benzoquinone
;
_journal_issue 24
_journal_name_full CrystEngComm
_journal_page_first 8599
_journal_paper_doi 10.1039/c2ce26148k
_journal_volume 14
_journal_year 2012
_chemical_formula_sum 'C26 H26 O5'
_chemical_formula_weight 418.47
_chemical_name_systematic
;
?
;
_space_group_IT_number 14
_symmetry_cell_setting monoclinic
_symmetry_space_group_name_Hall '-P 2ybc'
_symmetry_space_group_name_H-M 'P 1 21/c 1'
_atom_sites_solution_hydrogens geom
_atom_sites_solution_primary direct
_atom_sites_solution_secondary difmap
_audit_creation_method SHELXL-97
_cell_angle_alpha 90.00
_cell_angle_beta 104.9070(10)
_cell_angle_gamma 90.00
_cell_formula_units_Z 4
_cell_length_a 23.7772(14)
_cell_length_b 6.8025(4)
_cell_length_c 13.4175(8)
_cell_measurement_temperature 115(2)
_cell_volume 2097.2(2)
_computing_cell_refinement 'Bruker SAINT'
_computing_data_collection 'Bruker SMART'
_computing_data_reduction 'Bruker SAINT'
_computing_structure_refinement 'SHELXL-97 (Sheldrick, 1997)'
_computing_structure_solution 'SHELXS-97 (Sheldrick, 1997)'
_diffrn_ambient_temperature 115(2)
_diffrn_measured_fraction_theta_full 0.974
_diffrn_measured_fraction_theta_max 0.974
_diffrn_measurement_device_type 'CCD area detector'
_diffrn_measurement_method '\w scans'
_diffrn_radiation_monochromator graphite
_diffrn_radiation_source 'fine-focus sealed tube'
_diffrn_radiation_type MoK\a
_diffrn_radiation_wavelength 0.71073
_diffrn_reflns_av_R_equivalents 0.0377
_diffrn_reflns_av_sigmaI/netI 0.0375
_diffrn_reflns_limit_h_max 30
_diffrn_reflns_limit_h_min -30
_diffrn_reflns_limit_k_max 8
_diffrn_reflns_limit_k_min -8
_diffrn_reflns_limit_l_max 17
_diffrn_reflns_limit_l_min -17
_diffrn_reflns_number 17605
_diffrn_reflns_theta_full 27.87
_diffrn_reflns_theta_max 27.87
_diffrn_reflns_theta_min 1.77
_exptl_absorpt_coefficient_mu 0.091
_exptl_absorpt_correction_T_max 0.9909
_exptl_absorpt_correction_T_min 0.9645
_exptl_absorpt_correction_type empirical
_exptl_absorpt_process_details 'Bruker SADABS'
_exptl_crystal_colour red
_exptl_crystal_density_diffrn 1.325
_exptl_crystal_density_method 'not measured'
_exptl_crystal_description plate
_exptl_crystal_F_000 888
_exptl_crystal_size_max 0.40
_exptl_crystal_size_mid 0.20
_exptl_crystal_size_min 0.10
_refine_diff_density_max 0.784
_refine_diff_density_min -0.251
_refine_diff_density_rms 0.084
_refine_ls_extinction_method none
_refine_ls_goodness_of_fit_ref 1.067
_refine_ls_hydrogen_treatment constr
_refine_ls_matrix_type full
_refine_ls_number_parameters 286
_refine_ls_number_reflns 4853
_refine_ls_number_restraints 0
_refine_ls_restrained_S_all 1.067
_refine_ls_R_factor_all 0.0698
_refine_ls_R_factor_gt 0.0619
_refine_ls_shift/su_max 0.000
_refine_ls_shift/su_mean 0.000
_refine_ls_structure_factor_coef Fsqd
_refine_ls_weighting_details 'calc w=1/[\s^2^(Fo^2^)+(0.0943P)^2^+0.9587P] where P=(Fo^2^+2Fc^2^)/3'
_refine_ls_weighting_scheme calc
_refine_ls_wR_factor_gt 0.1558
_refine_ls_wR_factor_ref 0.1624
_reflns_number_gt 4171
_reflns_number_total 4853
_reflns_threshold_expression >2sigma(I)
_cod_data_source_file c2ce26148k.txt
_cod_data_source_block imai023_1
_cod_depositor_comments
;
The following automatic conversions were performed:

'_symmetry_cell_setting' value 'Monoclinic' changed to 'monoclinic'
according to
/usr/data/users/saulius/automatic-downloads/retrospective/RSC/lib/dictionaries/cif_core.dic
dictionary named 'cif_core.dic' version 2.4.2 from 2011-04-26.

Automatic conversion script
Id: cif_fix_values 2281 2013-09-26 08:29:07Z andrius 
;
_cod_original_sg_symbol_H-M P2(1)/c
_cod_database_code 7214688

loop_
_symmetry_equiv_pos_as_xyz
'x, y, z'
'-x, y+1/2, -z+1/2'
'-x, -y, -z'
'x, -y-1/2, z-1/2'

loop_
_atom_site_label
_atom_site_type_symbol
_atom_site_fract_x
_atom_site_fract_y
_atom_site_fract_z
_atom_site_U_iso_or_equiv
_atom_site_adp_type
_atom_site_occupancy
_atom_site_symmetry_multiplicity
_atom_site_calc_flag
_atom_site_refinement_flags
C1 C 0.66667(6) 0.3095(2) 0.01918(11) 0.0139(3) Uani 1 1 d .
C2 C 0.67499(6) 0.4956(2) -0.01932(12) 0.0144(3) Uani 1 1 d .
H2 H 0.7069 0.5729 0.0174 0.017 Uiso 1 1 calc R
C3 C 0.63865(7) 0.5719(2) -0.10881(12) 0.0148(3) Uani 1 1 d .
C4 C 0.59171(7) 0.4563(2) -0.16253(11) 0.0149(3) Uani 1 1 d .
C5 C 0.58150(7) 0.2733(2) -0.12490(12) 0.0145(3) Uani 1 1 d .
H5 H 0.5492 0.1969 -0.1608 0.017 Uiso 1 1 calc R
C6 C 0.61878(7) 0.2017(2) -0.03434(12) 0.0146(3) Uani 1 1 d .
H6 H 0.6113 0.0769 -0.0088 0.018 Uiso 1 1 calc R
C7 C 0.64863(7) 0.7691(2) -0.15088(13) 0.0183(3) Uani 1 1 d .
H7A H 0.6814 0.8343 -0.1028 0.027 Uiso 1 1 calc R
H7B H 0.6135 0.8497 -0.1596 0.027 Uiso 1 1 calc R
H7C H 0.6575 0.7524 -0.2178 0.027 Uiso 1 1 calc R
C8 C 0.71113(7) 0.2348(2) 0.11570(11) 0.0141(3) Uani 1 1 d .
C9 C 0.71149(7) 0.3753(3) 0.20531(13) 0.0238(4) Uani 1 1 d .
H9A H 0.7241 0.5060 0.1892 0.036 Uiso 1 1 calc R
H9B H 0.7384 0.3257 0.2684 0.036 Uiso 1 1 calc R
H9C H 0.6722 0.3838 0.2156 0.036 Uiso 1 1 calc R
C10 C 0.69575(7) 0.0277(3) 0.14733(13) 0.0228(4) Uani 1 1 d .
H10A H 0.7253 -0.0150 0.2089 0.034 Uiso 1 1 calc R
H10B H 0.6946 -0.0646 0.0908 0.034 Uiso 1 1 calc R
H10C H 0.6576 0.0311 0.1624 0.034 Uiso 1 1 calc R
C11 C 0.77161(7) 0.2249(2) 0.09405(11) 0.0137(3) Uani 1 1 d .
C12 C 0.82286(7) 0.2413(2) 0.17212(12) 0.0163(3) Uani 1 1 d .
H12 H 0.8200 0.2586 0.2409 0.020 Uiso 1 1 calc R
C13 C 0.87824(7) 0.2337(2) 0.15455(12) 0.0167(3) Uani 1 1 d .
C14 C 0.88188(7) 0.2073(2) 0.05316(13) 0.0174(3) Uani 1 1 d .
C15 C 0.83154(7) 0.1808(3) -0.02536(12) 0.0194(4) Uani 1 1 d .
H15 H 0.8343 0.1566 -0.0937 0.023 Uiso 1 1 calc R
C16 C 0.77730(7) 0.1893(3) -0.00524(12) 0.0183(3) Uani 1 1 d .
H16 H 0.7434 0.1706 -0.0601 0.022 Uiso 1 1 calc R
C17 C 0.93224(8) 0.2524(3) 0.24215(13) 0.0253(4) Uani 1 1 d .
H17A H 0.9212 0.2635 0.3074 0.038 Uiso 1 1 calc R
H17B H 0.9539 0.3699 0.2320 0.038 Uiso 1 1 calc R
H17C H 0.9567 0.1358 0.2440 0.038 Uiso 1 1 calc R
O4 O 0.55724(5) 0.53653(17) -0.25124(9) 0.0203(3) Uani 1 1 d .
H4 H 0.5366 0.4480 -0.2863 0.030 Uiso 1 1 calc R
O14 O 0.93327(5) 0.2041(2) 0.02498(9) 0.0237(3) Uani 1 1 d .
H14 H 0.9609 0.2275 0.0767 0.036 Uiso 1 1 calc R
C21 C 0.84088(7) 0.7077(3) 0.04177(13) 0.0199(4) Uani 1 1 d .
C22 C 0.90445(7) 0.7226(3) 0.08654(13) 0.0209(4) Uani 1 1 d .
H22 H 0.9194 0.7294 0.1593 0.025 Uiso 1 1 calc R
C23 C 0.94112(8) 0.7266(3) 0.02617(13) 0.0216(4) Uani 1 1 d .
H23 H 0.9818 0.7361 0.0567 0.026 Uiso 1 1 calc R
C24 C 0.91977(7) 0.7166(3) -0.08711(13) 0.0206(4) Uani 1 1 d .
C25 C 0.85669(8) 0.6936(3) -0.13212(13) 0.0236(4) Uani 1 1 d .
H25 H 0.8420 0.6834 -0.2048 0.028 Uiso 1 1 calc R
C26 C 0.82023(8) 0.6870(3) -0.07176(14) 0.0242(4) Uani 1 1 d .
H26 H 0.7799 0.6686 -0.1023 0.029 Uiso 1 1 calc R
O21 O 0.80689(5) 0.71412(19) 0.09645(10) 0.0246(3) Uani 1 1 d .
O24 O 0.95336(6) 0.7290(2) -0.14285(10) 0.0298(3) Uani 1 1 d .
C31 C 0.50736(7) 0.6814(2) -0.04873(12) 0.0163(3) Uani 1 1 d .
C32 C 0.54561(7) 0.6282(2) 0.05297(12) 0.0175(3) Uani 1 1 d .
H32 H 0.5754 0.7165 0.0868 0.021 Uiso 1 1 calc R
C33 C 0.53899(7) 0.4585(2) 0.09794(12) 0.0173(3) Uani 1 1 d .
H33 H 0.5645 0.4268 0.1629 0.021 Uiso 1 1 calc R
O31 O 0.51401(5) 0.83729(17) -0.08982(9) 0.0212(3) Uani 1 1 d .

loop_
_atom_site_aniso_label
_atom_site_aniso_U_11
_atom_site_aniso_U_22
_atom_site_aniso_U_33
_atom_site_aniso_U_23
_atom_site_aniso_U_13
_atom_site_aniso_U_12
C1 0.0120(7) 0.0176(8) 0.0123(7) -0.0012(6) 0.0036(6) 0.0029(6)
C2 0.0119(7) 0.0159(7) 0.0153(7) -0.0035(6) 0.0034(6) -0.0014(5)
C3 0.0151(7) 0.0140(7) 0.0164(7) -0.0024(6) 0.0062(6) 0.0007(6)
C4 0.0141(7) 0.0177(8) 0.0125(7) -0.0018(6) 0.0026(6) 0.0033(6)
C5 0.0118(7) 0.0179(8) 0.0130(7) -0.0041(6) 0.0015(6) -0.0008(6)
C6 0.0137(7) 0.0167(7) 0.0144(7) -0.0001(6) 0.0056(6) 0.0009(6)
C7 0.0212(8) 0.0161(8) 0.0177(8) -0.0004(6) 0.0051(6) -0.0004(6)
C8 0.0117(7) 0.0206(8) 0.0097(7) 0.0006(6) 0.0023(6) 0.0023(6)
C9 0.0162(8) 0.0403(10) 0.0147(8) -0.0053(7) 0.0035(6) 0.0055(7)
C10 0.0183(8) 0.0291(9) 0.0216(8) 0.0113(7) 0.0063(7) 0.0019(7)
C11 0.0130(7) 0.0168(7) 0.0113(7) 0.0016(5) 0.0034(6) 0.0019(6)
C12 0.0160(8) 0.0232(8) 0.0097(7) -0.0003(6) 0.0030(6) 0.0022(6)
C13 0.0139(8) 0.0215(8) 0.0141(8) 0.0006(6) 0.0025(6) 0.0011(6)
C14 0.0148(8) 0.0221(8) 0.0166(8) 0.0021(6) 0.0064(6) 0.0020(6)
C15 0.0185(8) 0.0289(9) 0.0120(7) 0.0002(6) 0.0058(6) 0.0006(6)
C16 0.0148(8) 0.0269(9) 0.0122(7) -0.0001(6) 0.0019(6) 0.0000(6)
C17 0.0141(8) 0.0451(11) 0.0154(8) -0.0016(7) 0.0015(6) 0.0016(7)
O4 0.0220(6) 0.0189(6) 0.0156(6) 0.0002(4) -0.0032(5) 0.0013(5)
O14 0.0133(6) 0.0400(8) 0.0195(6) -0.0008(5) 0.0073(5) -0.0007(5)
C21 0.0162(8) 0.0248(9) 0.0194(8) 0.0003(6) 0.0061(6) -0.0019(6)
C22 0.0193(9) 0.0278(9) 0.0143(8) 0.0008(6) 0.0018(6) -0.0007(7)
C23 0.0140(8) 0.0309(9) 0.0185(8) -0.0006(7) 0.0014(6) -0.0008(6)
C24 0.0161(8) 0.0279(9) 0.0185(8) -0.0008(6) 0.0056(6) -0.0009(6)
C25 0.0183(9) 0.0345(10) 0.0171(8) -0.0026(7) 0.0030(7) -0.0019(7)
C26 0.0147(8) 0.0336(10) 0.0233(9) -0.0030(7) 0.0028(7) -0.0027(7)
O21 0.0200(6) 0.0334(7) 0.0228(6) -0.0009(5) 0.0098(5) -0.0025(5)
O24 0.0182(7) 0.0522(9) 0.0207(7) -0.0022(6) 0.0082(5) -0.0028(6)
C31 0.0134(7) 0.0164(8) 0.0187(8) -0.0004(6) 0.0032(6) 0.0016(6)
C32 0.0137(7) 0.0210(8) 0.0165(7) -0.0042(6) 0.0014(6) -0.0009(6)
C33 0.0141(7) 0.0225(8) 0.0136(7) -0.0002(6) 0.0007(6) 0.0011(6)
O31 0.0221(6) 0.0178(6) 0.0221(6) 0.0024(5) 0.0030(5) -0.0003(5)

loop_
_atom_type_symbol
_atom_type_description
_atom_type_scat_dispersion_real
_atom_type_scat_dispersion_imag
_atom_type_scat_source
C C 0.0033 0.0016 'International Tables Vol C Tables 4.2.6.8 and 6.1.1.4'
H H 0.0000 0.0000 'International Tables Vol C Tables 4.2.6.8 and 6.1.1.4'
O O 0.0106 0.0060 'International Tables Vol C Tables 4.2.6.8 and 6.1.1.4'

loop_
_geom_angle_atom_site_label_1
_geom_angle_atom_site_label_2
_geom_angle_atom_site_label_3
_geom_angle
_geom_angle_site_symmetry_3
C6 C1 C2 117.48(14) .
C6 C1 C8 123.87(14) .
C2 C1 C8 118.64(14) .
C3 C2 C1 122.81(14) .
C2 C3 C4 118.09(14) .
C2 C3 C7 122.52(14) .
C4 C3 C7 119.38(14) .
O4 C4 C5 123.42(14) .
O4 C4 C3 116.17(14) .
C5 C4 C3 120.41(14) .
C4 C5 C6 119.92(14) .
C1 C6 C5 121.25(14) .
C1 C8 C9 108.62(13) .
C1 C8 C11 109.26(12) .
C9 C8 C11 110.98(13) .
C1 C8 C10 112.00(13) .
C9 C8 C10 107.89(13) .
C11 C8 C10 108.11(12) .
C12 C11 C16 116.85(14) .
C12 C11 C8 122.25(13) .
C16 C11 C8 120.83(14) .
C11 C12 C13 123.41(14) .
C14 C13 C12 117.80(15) .
C14 C13 C17 121.11(15) .
C12 C13 C17 121.09(15) .
O14 C14 C15 116.43(14) .
O14 C14 C13 123.67(15) .
C15 C14 C13 119.90(15) .
C16 C15 C14 120.74(15) .
C15 C16 C11 121.16(15) .
O21 C21 C22 121.16(16) .
O21 C21 C26 121.62(16) .
C22 C21 C26 117.22(14) .
C23 C22 C21 120.92(16) .
C22 C23 C24 121.28(16) .
O24 C24 C25 120.66(16) .
O24 C24 C23 121.22(16) .
C25 C24 C23 118.12(15) .
C26 C25 C24 120.52(16) .
C25 C26 C21 121.80(16) .
O31 C31 C32 120.56(15) .
O31 C31 C33 121.66(15) 3_665
C32 C31 C33 117.78(14) 3_665
C33 C32 C31 121.01(15) .
C32 C33 C31 121.20(15) 3_665

loop_
_geom_bond_atom_site_label_1
_geom_bond_atom_site_label_2
_geom_bond_distance
_geom_bond_site_symmetry_2
C1 C6 1.389(2) .
C1 C2 1.400(2) .
C1 C8 1.533(2) .
C2 C3 1.387(2) .
C3 C4 1.404(2) .
C3 C7 1.498(2) .
C4 O4 1.3728(19) .
C4 C5 1.388(2) .
C5 C6 1.395(2) .
C8 C9 1.534(2) .
C8 C11 1.540(2) .
C8 C10 1.542(2) .
C11 C12 1.392(2) .
C11 C16 1.394(2) .
C12 C13 1.397(2) .
C13 C14 1.397(2) .
C13 C17 1.507(2) .
C14 O14 1.3690(19) .
C14 C15 1.388(2) .
C15 C16 1.385(2) .
C21 O21 1.224(2) .
C21 C22 1.480(2) .
C21 C26 1.482(2) .
C22 C23 1.334(2) .
C23 C24 1.475(2) .
C24 O24 1.230(2) .
C24 C25 1.474(2) .
C25 C26 1.331(2) .
C31 O31 1.224(2) .
C31 C32 1.477(2) .
C31 C33 1.477(2) 3_665
C32 C33 1.331(2) .
C33 C31 1.477(2) 3_665
